data_7202038
loop_
_publ_author_name
'Sague, Jorge L.'
'Meuwly, Markus'
'Fromm, Katharina M.'

_publ_section_title
;
 Counterion effect on the formation of coordination polymer networks
 between AgNO3 and L (2,2&#x2032;-oxybis(ethane-2,1-diyl)
 diisonicotinate). Part 2
;
_journal_issue 11
_journal_name_full CrystEngComm
_journal_page_first 1542
_journal_paper_doi 10.1039/b803158d
_journal_volume 10
_journal_year 2008
_chemical_compound_source 'L6 and AgNO3 in THF/Water'
_chemical_formula_sum 'C32 H32 Ag2 N6 O16'
_chemical_formula_weight 972.38
_chemical_melting_point 210
_chemical_name_common L6AgNO3
_chemical_name_systematic
;
?
;
_space_group_IT_number 14
_symmetry_cell_setting monoclinic
_symmetry_Int_Tables_number 14
_symmetry_space_group_name_Hall '-P 2ybc'
_symmetry_space_group_name_H-M 'P 1 21/c 1'
_atom_sites_solution_hydrogens geom
_atom_sites_solution_primary direct
_atom_sites_solution_secondary difmap
_audit_creation_method SHELXL-97
_cell_angle_alpha 90.00
_cell_angle_beta 94.74(3)
_cell_angle_gamma 90.00
_cell_formula_units_Z 2
_cell_length_a 6.6811(13)
_cell_length_b 12.263(3)
_cell_length_c 22.585(4)
_cell_measurement_temperature 386(2)
_cell_measurement_theta_max 27.15
_cell_measurement_theta_min 1.81
_cell_volume 1844.1(7)
_computing_cell_refinement 'STOE X-AREA'
_computing_data_collection 'STOE X-AREA'
_computing_data_reduction 'STOE X-RED'
_computing_molecular_graphics 'ORTEPII (Johnson, 1976)'
_computing_publication_material 'SHELXL97, SCHAKAL and PLATON (Spek, 2003)'
_computing_structure_refinement 'SHELXL97 (Sheldrick, 1997)'
_computing_structure_solution 'SHELXL97 (Sheldrick, 1997)'
_diffrn_ambient_temperature 293(2)
_diffrn_detector 'image plate (34 cm diameter)'
_diffrn_detector_area_resol_mean 6.67
_diffrn_measured_fraction_theta_full 0.930
_diffrn_measured_fraction_theta_max 0.930
_diffrn_measurement_device_type 'STOE IPDS 2T'
_diffrn_measurement_method 'rotation method'
_diffrn_radiation_monochromator 'plane graphite'
_diffrn_radiation_probe x-ray
_diffrn_radiation_type 'Mo K\a'
_diffrn_radiation_wavelength 0.71073
_diffrn_reflns_av_R_equivalents 0.2612
_diffrn_reflns_av_sigmaI/netI 0.2127
_diffrn_reflns_limit_h_max 7
_diffrn_reflns_limit_h_min -8
_diffrn_reflns_limit_k_max 15
_diffrn_reflns_limit_k_min -15
_diffrn_reflns_limit_l_max 27
_diffrn_reflns_limit_l_min -28
_diffrn_reflns_number 13141
_diffrn_reflns_theta_full 27.15
_diffrn_reflns_theta_max 27.15
_diffrn_reflns_theta_min 1.81
_diffrn_source 'sealed X-ray tube,12x0.4 mm long-fine focus'
_diffrn_source_current 40
_diffrn_source_power 2.00
_diffrn_source_type 'STOE IPDS II'
_diffrn_source_voltage 50
_diffrn_standards_decay_% 0
_diffrn_standards_number 0
_exptl_absorpt_coefficient_mu 1.144
_exptl_absorpt_correction_type none
_exptl_crystal_colour Colorless
_exptl_crystal_density_diffrn 1.751
_exptl_crystal_density_method 'not measured'
_exptl_crystal_description 'Rod-like crystal'
_exptl_crystal_F_000 976
_exptl_crystal_recrystallization_method 'Solvent diffusion'
_refine_diff_density_max 0.471
_refine_diff_density_min -1.178
_refine_diff_density_rms 0.113
_refine_ls_extinction_method none
_refine_ls_goodness_of_fit_ref 1.032
_refine_ls_hydrogen_treatment constr
_refine_ls_matrix_type full
_refine_ls_number_parameters 239
_refine_ls_number_reflns 3804
_refine_ls_number_restraints 12
_refine_ls_restrained_S_all 1.031
_refine_ls_R_factor_all 0.2719
_refine_ls_R_factor_gt 0.1237
_refine_ls_shift/su_max 0.004
_refine_ls_shift/su_mean 0.000
_refine_ls_structure_factor_coef Fsqd
_refine_ls_weighting_details 'calc w=1/[\s^2^(Fo^2^)+(0.0581P)^2^+11.1621P] where P=(Fo^2^+2Fc^2^)/3'
_refine_ls_weighting_scheme calc
_refine_ls_wR_factor_gt 0.2162
_refine_ls_wR_factor_ref 0.2764
_reflns_number_gt 1360
_reflns_number_total 3804
_reflns_threshold_expression 'I > 2\s(I)'
_cod_data_source_file b803158d.txt
_cod_data_source_block Compound-2
_cod_original_sg_symbol_H-M 'P 21/c'
_cod_database_code 7202038

loop_
_symmetry_equiv_pos_as_xyz
'x, y, z'
'-x, y+1/2, -z+1/2'
'-x, -y, -z'
'x, -y-1/2, z-1/2'

loop_
_atom_site_label
_atom_site_type_symbol
_atom_site_fract_x
_atom_site_fract_y
_atom_site_fract_z
_atom_site_U_iso_or_equiv
_atom_site_adp_type
_atom_site_occupancy
_atom_site_symmetry_multiplicity
_atom_site_calc_flag
_atom_site_refinement_flags
_atom_site_disorder_assembly
_atom_site_disorder_group
Ag1 Ag -0.2453(3) 0.51040(13) 0.00742(5) 0.0780(6) Uani 1 1 d . . .
N1 N -0.1427(16) 0.5534(8) 0.0990(3) 0.056(4) Uani 1 1 d G . .
C1 C -0.1022(17) 0.4739(7) 0.1422(4) 0.056(5) Uani 1 1 d G . .
H1 H -0.1089 0.4005 0.1319 0.068 Uiso 1 1 calc R . .
C2 C -0.0516(17) 0.5042(7) 0.2009(3) 0.057(4) Uani 1 1 d G . .
H2 H -0.0245 0.4510 0.2298 0.068 Uiso 1 1 calc R . .
C3 C -0.0416(17) 0.6139(8) 0.2163(3) 0.053(4) Uani 1 1 d G . .
C4 C -0.0821(18) 0.6934(6) 0.1730(4) 0.056(5) Uani 1 1 d G . .
H4 H -0.0754 0.7668 0.1834 0.067 Uiso 1 1 calc R . .
C5 C -0.1326(17) 0.6631(8) 0.1144(4) 0.067(5) Uani 1 1 d G . .
H5 H -0.1597 0.7163 0.0855 0.080 Uiso 1 1 calc R . .
C6 C 0.005(3) 0.6507(16) 0.2808(7) 0.060(5) Uani 1 1 d . . .
O1 O 0.033(2) 0.7419(11) 0.2921(5) 0.084(4) Uani 1 1 d . . .
O2 O 0.016(2) 0.5648(10) 0.3168(4) 0.081(4) Uani 1 1 d . . .
C7 C 0.079(5) 0.594(2) 0.3788(8) 0.123(11) Uani 1 1 d . A .
H7A H 0.1764 0.6529 0.3799 0.147 Uiso 1 1 calc R . .
H7B H -0.0363 0.6188 0.3988 0.147 Uiso 1 1 calc R . .
C8 C 0.161(4) 0.504(3) 0.4065(8) 0.124(10) Uani 1 1 d . . .
H8A H 0.2423 0.5307 0.4411 0.149 Uiso 0.69(3) 1 calc PR A 1
H8B H 0.0501 0.4647 0.4216 0.149 Uiso 0.69(3) 1 calc PR A 1
H8C H 0.1094 0.4355 0.3899 0.149 Uiso 0.31(3) 1 calc PR A 2
H8D H 0.1581 0.5048 0.4494 0.149 Uiso 0.31(3) 1 calc PR A 2
O3A O 0.275(3) 0.4270(19) 0.3824(7) 0.084(7) Uani 0.69(3) 1 d PU A 1
O3B O 0.380(8) 0.539(4) 0.3836(15) 0.086(15) Uani 0.31(3) 1 d PU A 2
C9 C 0.495(5) 0.453(2) 0.3928(9) 0.121(9) Uani 1 1 d U . .
H9A H 0.5262 0.5243 0.3780 0.145 Uiso 0.69(3) 1 calc PR A 1
H9B H 0.5418 0.4473 0.4345 0.145 Uiso 0.69(3) 1 calc PR A 1
H9C H 0.4269 0.4122 0.4222 0.145 Uiso 0.31(3) 1 calc PR A 2
H9D H 0.6138 0.4825 0.4145 0.145 Uiso 0.31(3) 1 calc PR A 2
C10 C 0.574(4) 0.370(2) 0.3594(7) 0.098(7) Uani 1 1 d U A .
H10A H 0.5098 0.3010 0.3673 0.118 Uiso 1 1 calc R . .
H10B H 0.7169 0.3626 0.3701 0.118 Uiso 1 1 calc R . .
O4 O 0.538(2) 0.3975(10) 0.2961(5) 0.086(5) Uani 1 1 d . . .
O5 O 0.525(2) 0.2259(12) 0.2677(6) 0.092(5) Uani 1 1 d . . .
C11 C 0.518(3) 0.3210(15) 0.2566(8) 0.056(5) Uani 1 1 d . A .
N2 N 0.3617(18) 0.4379(9) 0.0815(3) 0.070(5) Uani 1 1 d G . .
C12 C 0.3889(17) 0.5116(7) 0.1282(4) 0.052(4) Uani 1 1 d G . .
H12 H 0.3749 0.5860 0.1209 0.063 Uiso 1 1 calc R . .
C13 C 0.4368(17) 0.4742(7) 0.1857(3) 0.050(4) Uani 1 1 d G A .
H13 H 0.4550 0.5236 0.2169 0.060 Uiso 1 1 calc R . .
C14 C 0.4577(17) 0.3631(8) 0.1965(3) 0.050(4) Uani 1 1 d G . .
C15 C 0.431(2) 0.2893(6) 0.1498(4) 0.072(6) Uani 1 1 d G A .
H15 H 0.4445 0.2149 0.1570 0.086 Uiso 1 1 calc R . .
C16 C 0.383(2) 0.3267(8) 0.0923(4) 0.078(6) Uani 1 1 d G . .
H16 H 0.3644 0.2773 0.0610 0.094 Uiso 1 1 calc R A .
N3 N -0.187(3) 0.2625(15) -0.0089(6) 0.084(7) Uani 1 1 d . . .
O6 O -0.069(3) 0.3246(13) 0.0230(6) 0.100(5) Uani 1 1 d . . .
O7 O -0.352(3) 0.3028(13) -0.0273(6) 0.104(6) Uani 1 1 d . . .
O8 O -0.132(3) 0.1710(13) -0.0194(6) 0.123(7) Uani 1 1 d . . .

loop_
_atom_site_aniso_label
_atom_site_aniso_U_11
_atom_site_aniso_U_22
_atom_site_aniso_U_33
_atom_site_aniso_U_23
_atom_site_aniso_U_13
_atom_site_aniso_U_12
Ag1 0.0848(10) 0.1018(12) 0.0463(6) -0.0019(9) -0.0013(5) -0.0071(13)
N1 0.042(10) 0.073(11) 0.057(7) 0.010(7) 0.019(6) 0.012(7)
C1 0.031(10) 0.078(14) 0.062(8) -0.004(8) 0.013(7) 0.000(9)
C2 0.039(10) 0.074(12) 0.058(7) 0.012(10) 0.009(6) -0.006(11)
C3 0.043(12) 0.052(11) 0.065(9) -0.005(8) 0.012(8) -0.010(8)
C4 0.059(13) 0.056(11) 0.051(8) 0.007(8) -0.002(8) 0.000(9)
C5 0.047(13) 0.069(14) 0.085(12) 0.009(10) 0.012(9) -0.002(10)
C6 0.075(14) 0.038(11) 0.063(9) 0.016(8) -0.010(9) -0.007(9)
O1 0.124(14) 0.054(9) 0.071(7) -0.007(7) -0.011(7) 0.009(8)
O2 0.116(13) 0.077(9) 0.048(6) -0.015(6) -0.010(6) 0.021(8)
C7 0.20(3) 0.10(2) 0.058(11) -0.030(12) -0.041(15) 0.028(19)
C8 0.17(3) 0.13(2) 0.067(11) -0.029(18) -0.016(14) 0.03(3)
O3A 0.070(16) 0.114(17) 0.062(10) -0.003(11) -0.027(10) 0.027(12)
O3B 0.09(3) 0.11(3) 0.049(18) 0.019(18) 0.00(2) 0.01(2)
C9 0.15(2) 0.14(2) 0.066(12) 0.001(12) -0.012(13) 0.088(18)
C10 0.121(19) 0.111(18) 0.060(10) 0.017(11) -0.011(11) 0.015(14)
O4 0.137(14) 0.045(8) 0.072(7) 0.009(6) -0.019(8) 0.000(8)
O5 0.121(15) 0.067(10) 0.088(9) 0.008(7) 0.004(9) 0.014(9)
C11 0.055(13) 0.035(11) 0.080(11) 0.015(9) 0.009(9) 0.006(8)
N2 0.070(13) 0.087(12) 0.051(7) 0.016(7) -0.003(7) -0.004(9)
C12 0.059(11) 0.054(10) 0.043(6) 0.004(8) 0.004(6) 0.005(10)
C13 0.035(10) 0.052(11) 0.065(8) -0.005(7) 0.014(6) -0.005(8)
C14 0.027(10) 0.064(12) 0.060(9) -0.003(8) 0.014(7) -0.010(8)
C15 0.077(16) 0.076(14) 0.063(10) -0.008(10) 0.010(9) 0.004(11)
C16 0.094(18) 0.078(16) 0.062(10) -0.014(10) 0.001(10) -0.016(12)
N3 0.15(2) 0.059(11) 0.039(7) -0.011(7) -0.003(9) -0.043(12)
O6 0.119(14) 0.109(12) 0.073(8) -0.010(8) 0.004(8) -0.024(10)
O7 0.119(15) 0.119(13) 0.070(8) 0.004(8) -0.024(9) 0.005(11)
O8 0.22(2) 0.070(10) 0.075(9) 0.002(8) -0.027(10) 0.011(11)

loop_
_atom_type_symbol
_atom_type_description
_atom_type_scat_dispersion_real
_atom_type_scat_dispersion_imag
_atom_type_scat_source
C C 0.0033 0.0016 'International Tables Vol C Tables 4.2.6.8 and 6.1.1.4'
Ag Ag -0.8971 1.1015 'International Tables Vol C Tables 4.2.6.8 and 6.1.1.4'
N N 0.0061 0.0033 'International Tables Vol C Tables 4.2.6.8 and 6.1.1.4'
O O 0.0106 0.0060 'International Tables Vol C Tables 4.2.6.8 and 6.1.1.4'
H H 0.0000 0.0000 'International Tables Vol C Tables 4.2.6.8 and 6.1.1.4'

loop_
_geom_angle_atom_site_label_1
_geom_angle_atom_site_label_2
_geom_angle_atom_site_label_3
_geom_angle
_geom_angle_site_symmetry_1
_geom_angle_site_symmetry_3
_geom_angle_publ_flag
N2 Ag1 N1 149.0(4) 3_565 . ?
N2 Ag1 O6 120.4(4) 3_565 . ?
N1 Ag1 O6 88.9(4) . . ?
N2 Ag1 Ag1 102.0(3) 3_565 3_565 ?
N1 Ag1 Ag1 83.1(3) . 3_565 ?
O6 Ag1 Ag1 60.2(4) . 3_565 ?
C1 N1 C5 120.0 . . ?
C1 N1 Ag1 121.5(5) . . ?
C5 N1 Ag1 118.3(5) . . ?
N1 C1 C2 120.0 . . ?
N1 C1 H1 120.0 . . ?
C2 C1 H1 120.0 . . ?
C3 C2 C1 120.0 . . ?
C3 C2 H2 120.0 . . ?
C1 C2 H2 120.0 . . ?
C4 C3 C2 120.0 . . ?
C4 C3 C6 118.3(9) . . ?
C2 C3 C6 121.6(9) . . ?
C3 C4 C5 120.0 . . ?
C3 C4 H4 120.0 . . ?
C5 C4 H4 120.0 . . ?
C4 C5 N1 120.0 . . ?
C4 C5 H5 120.0 . . ?
N1 C5 H5 120.0 . . ?
O1 C6 O2 129.2(16) . . ?
O1 C6 C3 120.6(14) . . ?
O2 C6 C3 110.2(15) . . ?
C6 O2 C7 112.5(16) . . ?
C8 C7 O2 108.0(17) . . ?
C8 C7 H7A 110.1 . . ?
O2 C7 H7A 110.1 . . ?
C8 C7 H7B 110.1 . . ?
O2 C7 H7B 110.1 . . ?
H7A C7 H7B 108.4 . . ?
O3A C8 C7 127(2) . . ?
O3A C8 O3B 61(2) . . ?
C7 C8 O3B 89(3) . . ?
O3A C8 H8A 105.6 . . ?
C7 C8 H8A 105.6 . . ?
O3B C8 H8A 73.4 . . ?
O3A C8 H8B 105.6 . . ?
C7 C8 H8B 105.6 . . ?
O3B C8 H8B 165.0 . . ?
H8A C8 H8B 106.1 . . ?
O3A C8 H8C 55.8 . . ?
C7 C8 H8C 113.9 . . ?
O3B C8 H8C 113.9 . . ?
H8A C8 H8C 139.8 . . ?
H8B C8 H8C 56.6 . . ?
O3A C8 H8D 118.1 . . ?
C7 C8 H8D 113.9 . . ?
O3B C8 H8D 113.9 . . ?
H8A C8 H8D 41.4 . . ?
H8B C8 H8D 64.8 . . ?
H8C C8 H8D 111.1 . . ?
C8 O3A C9 111(2) . . ?
C9 O3B C8 105(3) . . ?
O3B C9 C10 138(2) . . ?
O3B C9 O3A 66(2) . . ?
C10 C9 O3A 100(2) . . ?
O3B C9 H9A 49.8 . . ?
C10 C9 H9A 111.8 . . ?
O3A C9 H9A 111.8 . . ?
O3B C9 H9B 110.1 . . ?
C10 C9 H9B 111.8 . . ?
O3A C9 H9B 111.8 . . ?
H9A C9 H9B 109.5 . . ?
O3B C9 H9C 102.6 . . ?
C10 C9 H9C 102.6 . . ?
O3A C9 H9C 59.5 . . ?
H9A C9 H9C 145.6 . . ?
H9B C9 H9C 55.6 . . ?
O3B C9 H9D 102.6 . . ?
C10 C9 H9D 102.6 . . ?
O3A C9 H9D 155.1 . . ?
H9A C9 H9D 69.0 . . ?
H9B C9 H9D 49.4 . . ?
H9C C9 H9D 105.0 . . ?
C9 C10 O4 108.7(18) . . ?
C9 C10 H10A 110.0 . . ?
O4 C10 H10A 110.0 . . ?
C9 C10 H10B 110.0 . . ?
O4 C10 H10B 110.0 . . ?
H10A C10 H10B 108.3 . . ?
C11 O4 C10 120.2(15) . . ?
O5 C11 O4 124.3(16) . . ?
O5 C11 C14 122.5(17) . . ?
O4 C11 C14 112.7(14) . . ?
C12 N2 C16 120.0 . . ?
C12 N2 Ag1 121.5(5) . 3_565 ?
C16 N2 Ag1 118.0(5) . 3_565 ?
N2 C12 C13 120.0 . . ?
N2 C12 H12 120.0 . . ?
C13 C12 H12 120.0 . . ?
C12 C13 C14 120.0 . . ?
C12 C13 H13 120.0 . . ?
C14 C13 H13 120.0 . . ?
C15 C14 C13 120.0 . . ?
C15 C14 C11 118.6(10) . . ?
C13 C14 C11 121.4(10) . . ?
C14 C15 C16 120.0 . . ?
C14 C15 H15 120.0 . . ?
C16 C15 H15 120.0 . . ?
C15 C16 N2 120.0 . . ?
C15 C16 H16 120.0 . . ?
N2 C16 H16 120.0 . . ?
O8 N3 O7 125.4(17) . . ?
O8 N3 O6 118(2) . . ?
O7 N3 O6 116.2(19) . . ?
N3 O6 Ag1 101.2(14) . . ?

loop_
_geom_bond_atom_site_label_1
_geom_bond_atom_site_label_2
_geom_bond_distance
_geom_bond_site_symmetry_2
_geom_bond_publ_flag
Ag1 N2 2.186(6) 3_565 ?
Ag1 N1 2.189(6) . ?
Ag1 O6 2.576(16) . ?
Ag1 Ag1 3.332(3) 3_565 ?
N1 C1 1.3900 . ?
N1 C5 1.3900 . ?
C1 C2 1.3900 . ?
C1 H1 0.9300 . ?
C2 C3 1.3900 . ?
C2 H2 0.9300 . ?
C3 C4 1.3900 . ?
C3 C6 1.534(18) . ?
C4 C5 1.3900 . ?
C4 H4 0.9300 . ?
C5 H5 0.9300 . ?
C6 O1 1.158(18) . ?
C6 O2 1.328(19) . ?
O2 C7 1.473(18) . ?
C7 C8 1.37(3) . ?
C7 H7A 0.9700 . ?
C7 H7B 0.9700 . ?
C8 O3A 1.35(3) . ?
C8 O3B 1.65(6) . ?
C8 H8A 0.9700 . ?
C8 H8B 0.9700 . ?
C8 H8C 0.9700 . ?
C8 H8D 0.9700 . ?
O3A C9 1.50(3) . ?
O3B C9 1.32(5) . ?
C9 C10 1.39(3) . ?
C9 H9A 0.9700 . ?
C9 H9B 0.9700 . ?
C9 H9C 0.9700 . ?
C9 H9D 0.9700 . ?
C10 O4 1.469(19) . ?
C10 H10A 0.9700 . ?
C10 H10B 0.9700 . ?
O4 C11 1.29(2) . ?
O5 C11 1.192(18) . ?
C11 C14 1.477(17) . ?
N2 C12 1.3900 . ?
N2 C16 1.3900 . ?
N2 Ag1 2.186(6) 3_565 ?
C12 C13 1.3900 . ?
C12 H12 0.9300 . ?
C13 C14 1.3900 . ?
C13 H13 0.9300 . ?
C14 C15 1.3900 . ?
C15 C16 1.3900 . ?
C15 H15 0.9300 . ?
C16 H16 0.9300 . ?
N3 O8 1.21(2) . ?
N3 O7 1.24(2) . ?
N3 O6 1.277(19) . ?
